data_7236813
loop_
_publ_author_name
'Li, Zhi-Zhou'
'Wang, Xue-Dong'
'Liao, Liang-Sheng'

_publ_section_title
;
 Luminescence-/morphology-modulation of organic microcrystals by a
 protonation process
;
_journal_issue 27
_journal_name_full 'Journal of Materials Chemistry C'
_journal_page_first 6661
_journal_paper_doi 10.1039/C7TC02013A
_journal_volume 5
_journal_year 2017
_chemical_formula_moiety 'C22 H20 N2'
_chemical_formula_sum 'C22 H20 N2'
_chemical_formula_weight 312.40
_space_group_crystal_system monoclinic
_space_group_IT_number 9
_space_group_name_Hall 'C -2yc'
_space_group_name_H-M_alt 'C 1 c 1'
_atom_sites_solution_hydrogens geom
_audit_creation_date 2014-05-21
_audit_creation_method
;
Olex2 1.2
(compiled 2013.12.10 svn.r2850 for OlexSys, GUI svn.r4736)
;
_audit_update_record
;
2015-03-02 deposited with the CCDC.
2017-06-16 downloaded from the CCDC.
;
_cell_angle_alpha 90
_cell_angle_beta 97.11(3)
_cell_angle_gamma 90
_cell_formula_units_Z 8
_cell_length_a 11.152(2)
_cell_length_b 9.6889(19)
_cell_length_c 30.579(6)
_cell_measurement_reflns_used 4859
_cell_measurement_temperature 173.1500
_cell_measurement_theta_max 27.4801
_cell_measurement_theta_min 1.3422
_cell_volume 3278.7(11)
_computing_cell_refinement 'CrystalClear (Rigaku Inc., 2007)'
_computing_data_collection 'CrystalClear (Rigaku Inc., 2007)'
_computing_data_reduction 'CrystalClear (Rigaku Inc., 2007)'
_computing_molecular_graphics 'Olex2 (Dolomanov et al., 2009)'
_computing_publication_material 'Olex2 (Dolomanov et al., 2009)'
_computing_structure_refinement 'SHELXL (Sheldrick, 2013)'
_computing_structure_solution
;
'SHELXS (Sheldrick, 2013)'
;
_diffrn_ambient_temperature 173.1500
_diffrn_detector_area_resol_mean 28.5714
_diffrn_measured_fraction_theta_full 0.994
_diffrn_measured_fraction_theta_max 0.986
_diffrn_measurement_device
;
Saturn724 (2x2 bin mode)
;
_diffrn_measurement_device_details
;
AFC10: Fixed Chi 2 circle
;
_diffrn_measurement_device_type 'Saturn724+ CCD'
_diffrn_measurement_method '\w scans at fixed \c = 45\%'
_diffrn_orient_matrix_type d*Trek
_diffrn_orient_matrix_UB_11 0.0153
_diffrn_orient_matrix_UB_12 -0.0056
_diffrn_orient_matrix_UB_13 0.0889
_diffrn_orient_matrix_UB_21 0.0077
_diffrn_orient_matrix_UB_22 -0.1026
_diffrn_orient_matrix_UB_23 -0.0077
_diffrn_orient_matrix_UB_31 0.0328
_diffrn_orient_matrix_UB_32 0.0026
_diffrn_orient_matrix_UB_33 -0.0013
_diffrn_radiation_detector CCD
_diffrn_radiation_monochromator 'Graphite Monochromator'
_diffrn_radiation_type MoK\a
_diffrn_radiation_wavelength 0.71073
_diffrn_reflns_av_R_equivalents 0.0452
_diffrn_reflns_av_unetI/netI 0.0725
_diffrn_reflns_Laue_measured_fraction_full 0.994
_diffrn_reflns_Laue_measured_fraction_max 0.986
_diffrn_reflns_limit_h_max 14
_diffrn_reflns_limit_h_min -14
_diffrn_reflns_limit_k_max 12
_diffrn_reflns_limit_k_min -12
_diffrn_reflns_limit_l_max 39
_diffrn_reflns_limit_l_min -39
_diffrn_reflns_number 11229
_diffrn_reflns_point_group_measured_fraction_full 0.887
_diffrn_reflns_point_group_measured_fraction_max 0.857
_diffrn_reflns_theta_full 25.242
_diffrn_reflns_theta_max 27.478
_diffrn_reflns_theta_min 1.342
_diffrn_source 'Sealed Tube'
_diffrn_source_current 30.0000
_diffrn_source_power 1.5000
_diffrn_source_voltage 50.0000
_exptl_absorpt_coefficient_mu 0.074
_exptl_absorpt_correction_T_max 1.0000
_exptl_absorpt_correction_T_min 0.6733
_exptl_absorpt_correction_type multi-scan
_exptl_absorpt_process_details 'CrystalClear (Rigaku Inc., 2007)'
_exptl_crystal_colour 'light yellow'
_exptl_crystal_density_diffrn 1.266
_exptl_crystal_description plate
_exptl_crystal_F_000 1328
_exptl_crystal_size_max 0.31
_exptl_crystal_size_mid 0.3
_exptl_crystal_size_min 0.05
_refine_diff_density_max 0.495
_refine_diff_density_min -0.289
_refine_diff_density_rms 0.068
_refine_ls_abs_structure_details
;
 Flack x determined using 1361 quotients [(I+)-(I-)]/[(I+)+(I-)]
 (Parsons and Flack (2004), Acta Cryst. A60, s61).
;
_refine_ls_abs_structure_Flack -3.0(10)
_refine_ls_extinction_method none
_refine_ls_goodness_of_fit_ref 1.071
_refine_ls_hydrogen_treatment mixed
_refine_ls_matrix_type full
_refine_ls_number_parameters 437
_refine_ls_number_reflns 6468
_refine_ls_number_restraints 2
_refine_ls_restrained_S_all 1.071
_refine_ls_R_factor_all 0.1216
_refine_ls_R_factor_gt 0.0977
_refine_ls_shift/su_max 0.000
_refine_ls_shift/su_mean 0.000
_refine_ls_structure_factor_coef Fsqd
_refine_ls_weighting_details 'w=1/[\s^2^(Fo^2^)+(0.0904P)^2^+9.6622P] where P=(Fo^2^+2Fc^2^)/3'
_refine_ls_weighting_scheme calc
_refine_ls_wR_factor_gt 0.2233
_refine_ls_wR_factor_ref 0.2441
_reflns_Friedel_coverage 0.736
_reflns_Friedel_fraction_full 0.779
_reflns_Friedel_fraction_max 0.727
_reflns_number_gt 4891
_reflns_number_total 6468
_reflns_threshold_expression 'I > 2\s(I)'
_cod_data_source_file c7tc02013a2.cif
_cod_data_source_block sa3395
_cod_database_code 7236813
_shelxl_version_number 2013-4
_shelx_space_group_comment
;
The symmetry employed for this shelxl refinement is uniquely defined
by the following loop, which should always be used as a source of
symmetry information in preference to the above space-group names.
They are only intended as comments.
;
_diffrn_number_total 3945
_olex2_refinement_description
;
1. Fixed Uiso
 At 1.2 times of:
  All C(H) groups
 At 1.5 times of:
  All C(H,H,H) groups
2.a Aromatic/amide H refined with riding coordinates:
 C1(H1), C2(H2), C5(H5), C7(H7), C8(H8), C10(H10), C11(H11), C13(H13),
 C14(H14), C15(H15), C16(H16), C18(H18), C19(H19), C20(H20), C19A(H19A),
 C18A(H18A), C20A(H20A), C16A(H16A), C15A(H15A), C13A(H13A), C14A(H14A),
 C10A(H10A), C11A(H11A), C8A(H8A), C7A(H7A), C2A(H2A), C1A(H1A), C5A(H5A)
2.b Idealised Me refined as rotating group:
 C6(H6A,H6B,H6C), C22(H22A,H22B,H22C), C22A(H22D,H22E,H22F), C6A(H6AA,H6AB,H6AC)
;

loop_
_space_group_symop_operation_xyz
'x, y, z'
'x, -y, z+1/2'
'x+1/2, y+1/2, z'
'x+1/2, -y+1/2, z+1/2'

loop_
_atom_site_label
_atom_site_type_symbol
_atom_site_fract_x
_atom_site_fract_y
_atom_site_fract_z
_atom_site_U_iso_or_equiv
_atom_site_adp_type
_atom_site_occupancy
_atom_site_site_symmetry_order
_atom_site_calc_flag
_atom_site_refinement_flags_posn
N2 N -0.1668(6) 0.6614(8) -0.1602(2) 0.0314(15) Uani 1 1 d .
N1 N 0.8266(7) 0.0869(9) 0.2229(3) 0.044(2) Uani 1 1 d .
C1 C 0.7965(6) 0.0480(8) 0.1804(2) 0.0277(16) Uani 1 1 d .
H1 H 0.8356 -0.0281 0.1702 0.033 Uiso 1 1 calc R
C2 C 0.7116(7) 0.1146(9) 0.1515(3) 0.0282(17) Uani 1 1 d .
H2 H 0.6989 0.0867 0.1222 0.034 Uiso 1 1 calc R
C3 C 0.6439(6) 0.2237(8) 0.1656(2) 0.0215(16) Uani 1 1 d .
C4 C 0.6663(6) 0.2662(9) 0.2117(3) 0.0231(17) Uani 1 1 d .
C5 C 0.7583(8) 0.1905(10) 0.2362(3) 0.0286(18) Uani 1 1 d .
H5 H 0.7747 0.2148 0.2657 0.034 Uiso 1 1 calc R
C6 C 0.6014(8) 0.3755(9) 0.2300(3) 0.0328(19) Uani 1 1 d .
H6A H 0.5171 0.3523 0.2276 0.049 Uiso 1 1 calc GR
H6B H 0.6113 0.4595 0.2142 0.049 Uiso 1 1 calc GR
H6C H 0.6323 0.3879 0.2605 0.049 Uiso 1 1 calc GR
C7 C 0.5518(7) 0.2932(10) 0.1350(3) 0.0294(19) Uani 1 1 d .
H7 H 0.5295 0.3816 0.1428 0.035 Uiso 1 1 calc R
C8 C 0.4973(7) 0.2435(9) 0.0976(2) 0.0286(17) Uani 1 1 d .
H8 H 0.5164 0.1529 0.0912 0.034 Uiso 1 1 calc R
C9 C 0.4106(6) 0.3122(8) 0.0647(2) 0.0206(15) Uani 1 1 d .
C10 C 0.3774(7) 0.4509(8) 0.0672(3) 0.0316(17) Uani 1 1 d .
H10 H 0.4108 0.5043 0.0909 0.038 Uiso 1 1 calc R
C11 C 0.2953(7) 0.5095(8) 0.0349(3) 0.0319(17) Uani 1 1 d .
H11 H 0.2746 0.6018 0.0376 0.038 Uiso 1 1 calc R
C12 C 0.2422(8) 0.4351(8) -0.0017(3) 0.0296(18) Uani 1 1 d .
C13 C 0.2758(7) 0.2979(8) -0.0046(2) 0.0300(16) Uani 1 1 d .
H13 H 0.2432 0.2453 -0.0286 0.036 Uiso 1 1 calc R
C14 C 0.3581(7) 0.2379(8) 0.0281(3) 0.0306(17) Uani 1 1 d .
H14 H 0.3785 0.1455 0.0254 0.037 Uiso 1 1 calc R
C15 C 0.1554(7) 0.5026(9) -0.0338(3) 0.0319(19) Uani 1 1 d .
H15 H 0.1352 0.5927 -0.0273 0.038 Uiso 1 1 calc R
C16 C 0.1004(6) 0.4516(10) -0.0717(3) 0.0242(17) Uani 1 1 d .
H16 H 0.1220 0.3627 -0.0792 0.029 Uiso 1 1 calc R
C17 C 0.0092(6) 0.5222(9) -0.1028(3) 0.0253(17) Uani 1 1 d .
C18 C -0.0585(7) 0.6323(10) -0.0882(3) 0.035(2) Uani 1 1 d .
H18 H -0.0444 0.6644 -0.0593 0.042 Uiso 1 1 calc R
C19 C -0.1474(8) 0.6912(11) -0.1185(3) 0.045(3) Uani 1 1 d .
H19 H -0.1970 0.7575 -0.1081 0.054 Uiso 1 1 calc R
C20 C -0.1037(7) 0.5557(10) -0.1742(3) 0.0316(19) Uani 1 1 d .
H20 H -0.1199 0.5275 -0.2034 0.038 Uiso 1 1 calc R
C21 C -0.0150(7) 0.4870(9) -0.1465(2) 0.0255(17) Uani 1 1 d .
C22 C 0.0572(8) 0.3756(10) -0.1675(3) 0.036(2) Uani 1 1 d .
H22A H 0.0588 0.2927 -0.1502 0.053 Uiso 1 1 calc GR
H22B H 0.1383 0.4074 -0.1685 0.053 Uiso 1 1 calc GR
H22C H 0.0197 0.3570 -0.1969 0.053 Uiso 1 1 calc GR
N1A N -0.1864(7) 1.1219(9) -0.1571(2) 0.041(2) Uani 1 1 d .
N2A N 0.8462(6) 0.6316(8) 0.2247(2) 0.0312(16) Uani 1 1 d .
C19A C 0.8274(9) 0.5985(11) 0.1814(3) 0.046(2) Uani 1 1 d .
H19A H 0.8825 0.5405 0.1701 0.055 Uiso 1 1 calc R
C18A C 0.7306(7) 0.6468(9) 0.1533(2) 0.0253(17) Uani 1 1 d .
H18A H 0.7237 0.6230 0.1236 0.030 Uiso 1 1 calc R
C17A C 0.6431(6) 0.7301(8) 0.1682(2) 0.0220(16) Uani 1 1 d .
C21A C 0.6590(6) 0.7682(9) 0.2146(2) 0.0218(16) Uani 1 1 d .
C20A C 0.7617(7) 0.7120(9) 0.2391(2) 0.0265(17) Uani 1 1 d .
H20A H 0.7726 0.7332 0.2689 0.032 Uiso 1 1 calc R
C22A C 0.5741(8) 0.8614(11) 0.2340(3) 0.038(2) Uani 1 1 d .
H22D H 0.4939 0.8241 0.2288 0.058 Uiso 1 1 calc GR
H22E H 0.5754 0.9509 0.2205 0.058 Uiso 1 1 calc GR
H22F H 0.5981 0.8697 0.2651 0.058 Uiso 1 1 calc GR
C16A C 0.5350(7) 0.7785(9) 0.1394(3) 0.0261(17) Uani 1 1 d .
H16A H 0.4659 0.8006 0.1520 0.031 Uiso 1 1 calc R
C15A C 0.5331(7) 0.7917(9) 0.0961(3) 0.0305(18) Uani 1 1 d .
H15A H 0.6042 0.7722 0.0843 0.037 Uiso 1 1 calc R
C12A C 0.4260(6) 0.8355(8) 0.0647(3) 0.0221(16) Uani 1 1 d .
C13A C 0.3169(7) 0.8731(7) 0.0779(3) 0.0284(16) Uani 1 1 d .
H13A H 0.3079 0.8754 0.1077 0.034 Uiso 1 1 calc R
C14A C 0.2195(6) 0.9079(8) 0.0464(3) 0.0295(16) Uani 1 1 d .
H14A H 0.1459 0.9306 0.0559 0.035 Uiso 1 1 calc R
C9A C 0.2292(7) 0.9095(8) 0.0015(3) 0.0274(18) Uani 1 1 d .
C10A C 0.3401(7) 0.8729(8) -0.0117(3) 0.0299(17) Uani 1 1 d .
H10A H 0.3496 0.8724 -0.0415 0.036 Uiso 1 1 calc R
C11A C 0.4365(6) 0.8371(8) 0.0194(3) 0.0300(16) Uani 1 1 d .
H11A H 0.5100 0.8137 0.0099 0.036 Uiso 1 1 calc R
C8A C 0.1235(6) 0.9508(8) -0.0293(3) 0.0300(17) Uani 1 1 d .
H8A H 0.0534 0.9690 -0.0168 0.036 Uiso 1 1 calc R
C7A C 0.1155(7) 0.9653(9) -0.0725(3) 0.0261(17) Uani 1 1 d .
H7A H 0.1831 0.9393 -0.0856 0.031 Uiso 1 1 calc R
C3A C 0.0125(7) 1.0177(9) -0.1024(2) 0.0265(18) Uani 1 1 d .
C2A C -0.0742(7) 1.1007(10) -0.0860(3) 0.036(2) Uani 1 1 d .
H2A H -0.0658 1.1266 -0.0565 0.043 Uiso 1 1 calc R
C1A C -0.1725(7) 1.1433(9) -0.1146(3) 0.0336(18) Uani 1 1 d .
H1A H -0.2334 1.1907 -0.1028 0.040 Uiso 1 1 calc R
C5A C -0.1057(7) 1.0413(10) -0.1730(3) 0.0317(19) Uani 1 1 d .
H5A H -0.1165 1.0179 -0.2027 0.038 Uiso 1 1 calc R
C4A C -0.0055(7) 0.9914(9) -0.1461(2) 0.0274(18) Uani 1 1 d .
C6A C 0.0791(7) 0.8955(9) -0.1690(3) 0.0292(18) Uani 1 1 d .
H6AA H 0.0796 0.8051 -0.1562 0.044 Uiso 1 1 calc GR
H6AB H 0.1596 0.9325 -0.1652 0.044 Uiso 1 1 calc GR
H6AC H 0.0505 0.8897 -0.1999 0.044 Uiso 1 1 calc GR

loop_
_atom_site_aniso_label
_atom_site_aniso_U_11
_atom_site_aniso_U_22
_atom_site_aniso_U_33
_atom_site_aniso_U_23
_atom_site_aniso_U_13
_atom_site_aniso_U_12
N2 0.028(3) 0.038(4) 0.026(3) 0.000(3) -0.006(3) 0.002(3)
N1 0.037(4) 0.055(5) 0.041(4) 0.009(4) 0.012(3) 0.020(4)
C1 0.030(3) 0.028(4) 0.025(4) 0.004(3) 0.004(3) -0.002(3)
C2 0.032(4) 0.033(4) 0.018(3) 0.007(3) -0.003(3) 0.007(3)
C3 0.023(4) 0.017(4) 0.022(4) 0.005(3) -0.003(3) -0.007(3)
C4 0.017(3) 0.021(4) 0.029(4) -0.003(3) -0.005(3) -0.011(3)
C5 0.035(4) 0.030(4) 0.019(4) -0.008(3) -0.005(3) -0.002(3)
C6 0.044(5) 0.030(4) 0.023(4) -0.014(4) -0.002(3) -0.003(3)
C7 0.037(4) 0.024(4) 0.025(4) 0.003(4) -0.006(3) 0.007(3)
C8 0.026(4) 0.033(4) 0.026(4) 0.008(3) 0.000(3) 0.011(3)
C9 0.015(3) 0.030(4) 0.015(3) 0.002(3) -0.004(2) 0.005(3)
C10 0.026(3) 0.038(4) 0.031(4) -0.007(4) 0.002(3) -0.005(3)
C11 0.032(4) 0.031(4) 0.031(4) 0.003(3) -0.002(3) 0.009(3)
C12 0.043(4) 0.018(4) 0.030(4) -0.007(3) 0.013(3) -0.007(3)
C13 0.036(4) 0.031(4) 0.020(4) -0.006(3) -0.009(3) 0.000(3)
C14 0.033(4) 0.025(4) 0.035(4) 0.003(3) 0.005(3) -0.001(3)
C15 0.022(4) 0.037(5) 0.036(4) 0.001(4) 0.001(3) 0.004(3)
C16 0.018(3) 0.029(4) 0.027(4) -0.005(3) 0.008(3) 0.000(3)
C17 0.019(4) 0.033(5) 0.024(4) 0.006(4) 0.002(3) 0.005(3)
C18 0.025(4) 0.036(5) 0.042(5) -0.006(4) 0.000(3) 0.001(3)
C19 0.033(4) 0.066(7) 0.036(5) 0.004(5) 0.000(3) 0.034(4)
C20 0.030(4) 0.037(5) 0.027(4) 0.000(4) 0.002(3) -0.004(4)
C21 0.030(4) 0.021(4) 0.028(4) 0.007(3) 0.012(3) 0.006(3)
C22 0.034(4) 0.041(5) 0.032(5) 0.004(4) 0.000(3) 0.009(4)
N1A 0.040(4) 0.056(5) 0.023(4) 0.000(4) -0.011(3) 0.019(4)
N2A 0.025(3) 0.035(4) 0.033(4) 0.000(3) 0.000(3) -0.002(3)
C19A 0.048(5) 0.056(6) 0.033(5) -0.004(5) 0.001(4) 0.016(5)
C18A 0.033(4) 0.030(4) 0.011(3) -0.001(3) -0.002(3) 0.005(3)
C17A 0.024(4) 0.014(4) 0.027(4) -0.004(3) -0.003(3) -0.011(3)
C21A 0.020(3) 0.022(4) 0.023(4) -0.004(3) -0.002(3) -0.008(3)
C20A 0.032(4) 0.029(4) 0.016(4) 0.002(3) -0.004(3) 0.001(3)
C22A 0.048(5) 0.051(6) 0.015(4) -0.016(4) 0.000(3) 0.010(4)
C16A 0.022(3) 0.029(4) 0.025(4) 0.005(3) -0.005(3) 0.003(3)
C15A 0.025(4) 0.034(4) 0.030(4) -0.012(4) -0.006(3) 0.007(3)
C12A 0.013(3) 0.030(4) 0.021(4) 0.007(3) -0.006(3) 0.006(3)
C13A 0.030(4) 0.026(4) 0.031(4) 0.001(3) 0.010(3) 0.001(3)
C14A 0.024(3) 0.029(4) 0.035(4) 0.004(3) 0.005(3) -0.004(3)
C9A 0.034(4) 0.019(4) 0.029(4) -0.006(3) 0.005(3) -0.002(3)
C10A 0.028(4) 0.039(4) 0.023(4) -0.003(3) 0.003(3) 0.006(3)
C11A 0.026(3) 0.031(4) 0.034(4) -0.001(3) 0.009(3) 0.004(3)
C8A 0.021(3) 0.030(4) 0.040(4) 0.004(3) 0.007(3) -0.001(3)
C7A 0.028(4) 0.029(4) 0.022(4) -0.004(3) 0.007(3) 0.006(3)
C3A 0.023(4) 0.036(5) 0.022(4) -0.003(4) 0.007(3) 0.006(3)
C2A 0.029(4) 0.046(5) 0.033(4) -0.001(4) 0.010(3) 0.007(4)
C1A 0.025(4) 0.038(4) 0.039(4) 0.001(4) 0.009(3) 0.002(3)
C5A 0.030(4) 0.039(5) 0.023(4) 0.001(4) -0.008(3) -0.008(4)
C4A 0.041(5) 0.023(4) 0.019(4) 0.002(3) 0.005(3) 0.000(3)
C6A 0.031(4) 0.025(4) 0.032(4) 0.007(3) 0.003(3) 0.003(3)

loop_
_atom_type_symbol
_atom_type_description
_atom_type_scat_dispersion_real
_atom_type_scat_dispersion_imag
_atom_type_scat_source
C C 0.0033 0.0016 'International Tables Vol C Tables 4.2.6.8 and 6.1.1.4'
H H 0.0000 0.0000 'International Tables Vol C Tables 4.2.6.8 and 6.1.1.4'
N N 0.0061 0.0033 'International Tables Vol C Tables 4.2.6.8 and 6.1.1.4'

loop_
_geom_angle_atom_site_label_1
_geom_angle_atom_site_label_2
_geom_angle_atom_site_label_3
_geom_angle
C19 N2 C20 116.8(7)
C5 N1 C1 114.4(7)
N1 C1 H1 118.1
N1 C1 C2 123.8(7)
C2 C1 H1 118.1
C1 C2 H2 119.6
C1 C2 C3 120.7(7)
C3 C2 H2 119.6
C2 C3 C4 118.6(7)
C2 C3 C7 120.8(7)
C4 C3 C7 120.6(7)
C5 C4 C3 113.2(7)
C5 C4 C6 123.3(7)
C6 C4 C3 123.4(7)
N1 C5 C4 129.1(8)
N1 C5 H5 115.5
C4 C5 H5 115.5
C4 C6 H6A 109.5
C4 C6 H6B 109.5
C4 C6 H6C 109.5
H6A C6 H6B 109.5
H6A C6 H6C 109.5
H6B C6 H6C 109.5
C3 C7 H7 116.6
C8 C7 C3 126.7(8)
C8 C7 H7 116.6
C7 C8 H8 115.7
C7 C8 C9 128.6(8)
C9 C8 H8 115.7
C10 C9 C8 123.7(7)
C14 C9 C8 119.4(7)
C14 C9 C10 116.9(7)
C9 C10 H10 119.6
C11 C10 C9 120.7(7)
C11 C10 H10 119.6
C10 C11 H11 118.7
C10 C11 C12 122.5(7)
C12 C11 H11 118.7
C11 C12 C15 119.4(7)
C13 C12 C11 117.0(8)
C13 C12 C15 123.5(8)
C12 C13 H13 119.6
C12 C13 C14 120.7(7)
C14 C13 H13 119.6
C9 C14 C13 122.1(7)
C9 C14 H14 118.9
C13 C14 H14 118.9
C12 C15 H15 115.9
C16 C15 C12 128.2(8)
C16 C15 H15 115.9
C15 C16 H16 116.8
C15 C16 C17 126.4(8)
C17 C16 H16 116.8
C18 C17 C16 120.1(7)
C21 C17 C16 123.3(7)
C21 C17 C18 116.6(7)
C17 C18 H18 121.2
C19 C18 C17 117.6(8)
C19 C18 H18 121.2
N2 C19 C18 125.5(8)
N2 C19 H19 117.2
C18 C19 H19 117.2
N2 C20 H20 118.8
N2 C20 C21 122.3(8)
C21 C20 H20 118.8
C17 C21 C20 120.8(7)
C17 C21 C22 122.2(7)
C20 C21 C22 117.0(7)
C21 C22 H22A 109.5
C21 C22 H22B 109.5
C21 C22 H22C 109.5
H22A C22 H22B 109.5
H22A C22 H22C 109.5
H22B C22 H22C 109.5
C1A N1A C5A 117.1(7)
C20A N2A C19A 115.4(7)
N2A C19A H19A 118.5
N2A C19A C18A 123.0(8)
C18A C19A H19A 118.5
C19A C18A H18A 119.2
C19A C18A C17A 121.5(7)
C17A C18A H18A 119.2
C18A C17A C21A 117.5(7)
C18A C17A C16A 122.9(7)
C21A C17A C16A 119.5(7)
C17A C21A C22A 122.5(7)
C20A C21A C17A 114.6(7)
C20A C21A C22A 122.9(7)
N2A C20A C21A 127.9(7)
N2A C20A H20A 116.0
C21A C20A H20A 116.0
C21A C22A H22D 109.5
C21A C22A H22E 109.5
C21A C22A H22F 109.5
H22D C22A H22E 109.5
H22D C22A H22F 109.5
H22E C22A H22F 109.5
C17A C16A H16A 118.8
C15A C16A C17A 122.4(7)
C15A C16A H16A 118.8
C16A C15A H15A 117.3
C16A C15A C12A 125.4(7)
C12A C15A H15A 117.3
C13A C12A C15A 123.4(7)
C13A C12A C11A 118.0(7)
C11A C12A C15A 118.6(7)
C12A C13A H13A 119.9
C12A C13A C14A 120.1(7)
C14A C13A H13A 119.9
C13A C14A H14A 118.9
C9A C14A C13A 122.2(7)
C9A C14A H14A 118.9
C14A C9A C10A 117.6(7)
C14A C9A C8A 118.8(7)
C10A C9A C8A 123.5(7)
C9A C10A H10A 119.9
C11A C10A C9A 120.3(7)
C11A C10A H10A 119.9
C12A C11A H11A 119.1
C10A C11A C12A 121.8(6)
C10A C11A H11A 119.1
C9A C8A H8A 115.8
C7A C8A C9A 128.3(7)
C7A C8A H8A 115.8
C8A C7A H7A 116.2
C8A C7A C3A 127.7(7)
C3A C7A H7A 116.2
C2A C3A C7A 119.9(7)
C4A C3A C7A 124.1(7)
C4A C3A C2A 116.0(7)
C3A C2A H2A 120.8
C1A C2A C3A 118.4(8)
C1A C2A H2A 120.8
N1A C1A C2A 124.8(7)
N1A C1A H1A 117.6
C2A C1A H1A 117.6
N1A C5A H5A 119.4
N1A C5A C4A 121.2(8)
C4A C5A H5A 119.4
C3A C4A C5A 122.0(8)
C3A C4A C6A 122.4(7)
C5A C4A C6A 115.4(7)
C4A C6A H6AA 109.5
C4A C6A H6AB 109.5
C4A C6A H6AC 109.5
H6AA C6A H6AB 109.5
H6AA C6A H6AC 109.5
H6AB C6A H6AC 109.5

loop_
_geom_bond_atom_site_label_1
_geom_bond_atom_site_label_2
_geom_bond_distance
N2 C19 1.299(11)
N2 C20 1.341(12)
N1 C1 1.354(11)
N1 C5 1.353(12)
C1 H1 0.9300
C1 C2 1.373(10)
C2 H2 0.9300
C2 C3 1.398(11)
C3 C4 1.458(10)
C3 C7 1.466(10)
C4 C5 1.400(11)
C4 C6 1.435(12)
C5 H5 0.9300
C6 H6A 0.9600
C6 H6B 0.9600
C6 H6C 0.9600
C7 H7 0.9300
C7 C8 1.319(11)
C8 H8 0.9300
C8 C9 1.466(9)
C9 C10 1.398(11)
C9 C14 1.396(11)
C10 H10 0.9300
C10 C11 1.384(10)
C11 H11 0.9300
C11 C12 1.399(12)
C12 C13 1.387(11)
C12 C15 1.448(11)
C13 H13 0.9300
C13 C14 1.398(10)
C14 H14 0.9300
C15 H15 0.9300
C15 C16 1.337(11)
C16 H16 0.9300
C16 C17 1.472(11)
C17 C18 1.411(12)
C17 C21 1.374(11)
C18 H18 0.9300
C18 C19 1.394(12)
C19 H19 0.9300
C20 H20 0.9300
C20 C21 1.390(11)
C21 C22 1.534(12)
C22 H22A 0.9600
C22 H22B 0.9600
C22 H22C 0.9600
N1A C1A 1.305(11)
N1A C5A 1.328(12)
N2A C19A 1.354(12)
N2A C20A 1.337(11)
C19A H19A 0.9300
C19A C18A 1.376(12)
C18A H18A 0.9300
C18A C17A 1.386(11)
C17A C21A 1.454(10)
C17A C16A 1.479(10)
C21A C20A 1.399(10)
C21A C22A 1.485(11)
C20A H20A 0.9300
C22A H22D 0.9600
C22A H22E 0.9600
C22A H22F 0.9600
C16A H16A 0.9300
C16A C15A 1.326(11)
C15A H15A 0.9300
C15A C12A 1.499(9)
C12A C13A 1.377(10)
C12A C11A 1.406(11)
C13A H13A 0.9300
C13A C14A 1.399(10)
C14A H14A 0.9300
C14A C9A 1.391(11)
C9A C10A 1.395(10)
C9A C8A 1.470(11)
C10A H10A 0.9300
C10A C11A 1.387(10)
C11A H11A 0.9300
C8A H8A 0.9300
C8A C7A 1.322(11)
C7A H7A 0.9300
C7A C3A 1.467(11)
C3A C2A 1.397(11)
C3A C4A 1.349(10)
C2A H2A 0.9300
C2A C1A 1.378(11)
C1A H1A 0.9300
C5A H5A 0.9300
C5A C4A 1.391(11)
C4A C6A 1.552(11)
C6A H6AA 0.9600
C6A H6AB 0.9600
C6A H6AC 0.9600

loop_
_geom_torsion_atom_site_label_1
_geom_torsion_atom_site_label_2
_geom_torsion_atom_site_label_3
_geom_torsion_atom_site_label_4
_geom_torsion
N2 C20 C21 C17 2.2(13)
N2 C20 C21 C22 -175.3(8)
N1 C1 C2 C3 -4.4(12)
C1 N1 C5 C4 -3.6(14)
C1 C2 C3 C4 0.6(11)
C1 C2 C3 C7 -178.9(7)
C2 C3 C4 C5 1.3(10)
C2 C3 C4 C6 -179.2(8)
C2 C3 C7 C8 21.0(13)
C3 C4 C5 N1 0.2(13)
C3 C7 C8 C9 -175.8(8)
C4 C3 C7 C8 -158.5(8)
C5 N1 C1 C2 5.6(12)
C6 C4 C5 N1 -179.3(9)
C7 C3 C4 C5 -179.1(7)
C7 C3 C4 C6 0.3(11)
C7 C8 C9 C10 4.4(14)
C7 C8 C9 C14 -176.5(8)
C8 C9 C10 C11 179.7(7)
C8 C9 C14 C13 -179.3(7)
C9 C10 C11 C12 -0.4(11)
C10 C9 C14 C13 -0.1(11)
C10 C11 C12 C13 -0.3(12)
C10 C11 C12 C15 178.9(7)
C11 C12 C13 C14 0.7(12)
C11 C12 C15 C16 176.1(8)
C12 C13 C14 C9 -0.5(11)
C12 C15 C16 C17 177.7(8)
C13 C12 C15 C16 -4.8(14)
C14 C9 C10 C11 0.6(11)
C15 C12 C13 C14 -178.4(8)
C15 C16 C17 C18 -22.0(12)
C15 C16 C17 C21 158.0(8)
C16 C17 C18 C19 -177.2(8)
C16 C17 C21 C20 178.8(8)
C16 C17 C21 C22 -3.8(12)
C17 C18 C19 N2 -6.1(16)
C18 C17 C21 C20 -1.3(12)
C18 C17 C21 C22 176.1(8)
C19 N2 C20 C21 -4.7(12)
C20 N2 C19 C18 6.9(15)
C21 C17 C18 C19 2.9(12)
N1A C5A C4A C3A 2.5(14)
N1A C5A C4A C6A 178.5(8)
N2A C19A C18A C17A -2.1(15)
C19A N2A C20A C21A -1.7(13)
C19A C18A C17A C21A 1.8(12)
C19A C18A C17A C16A -177.1(8)
C18A C17A C21A C20A -1.4(10)
C18A C17A C21A C22A 177.4(8)
C18A C17A C16A C15A -25.7(12)
C17A C21A C20A N2A 1.5(12)
C17A C16A C15A C12A 177.8(7)
C21A C17A C16A C15A 155.5(8)
C20A N2A C19A C18A 1.9(14)
C22A C21A C20A N2A -177.3(9)
C16A C17A C21A C20A 177.5(7)
C16A C17A C21A C22A -3.6(11)
C16A C15A C12A C13A 2.9(13)
C16A C15A C12A C11A -176.5(8)
C15A C12A C13A C14A -177.6(7)
C15A C12A C11A C10A 178.2(7)
C12A C13A C14A C9A -1.7(11)
C13A C12A C11A C10A -1.2(11)
C13A C14A C9A C10A 0.9(11)
C13A C14A C9A C8A -178.4(7)
C14A C9A C10A C11A -0.3(11)
C14A C9A C8A C7A 176.5(9)
C9A C10A C11A C12A 0.5(11)
C9A C8A C7A C3A -174.4(8)
C10A C9A C8A C7A -2.7(14)
C11A C12A C13A C14A 1.7(11)
C8A C9A C10A C11A 179.0(8)
C8A C7A C3A C2A 21.6(14)
C8A C7A C3A C4A -158.6(9)
C7A C3A C2A C1A -177.3(8)
C7A C3A C4A C5A 178.9(9)
C7A C3A C4A C6A 3.1(13)
C3A C2A C1A N1A -6.2(14)
C2A C3A C4A C5A -1.3(13)
C2A C3A C4A C6A -177.1(8)
C1A N1A C5A C4A -5.1(13)
C5A N1A C1A C2A 7.1(14)
C4A C3A C2A C1A 2.9(13)
